data_4517037
loop_
_publ_author_name
'Braga, Dario'
'd&#x2019;Agostino, Simone'
'Grepioni, Fabrizia'

_publ_section_title
;
 Co-Crystals and Salts Obtained from Dinitrogen Bases and
 1,2,3,4-Cyclobutane Tetracarboxylic Acid and the Use of the Latter As a
 Template for Solid-State Photocyclization Reactions
;
_journal_issue 10
_journal_name_full 'Crystal Growth &amp; Design'
_journal_page_first 4880
_journal_paper_doi 10.1021/cg300716q
_journal_volume 12
_journal_year 2012
_chemical_formula_sum 'C20 H22 N2 O10'
_chemical_formula_weight 450.40
_space_group_IT_number 2
_space_group_name_Hall '-P 1'
_space_group_name_H-M_alt 'P -1'
_symmetry_cell_setting triclinic
_symmetry_space_group_name_H-M 'P -1'
_atom_sites_solution_hydrogens geom
_atom_sites_solution_primary direct
_atom_sites_solution_secondary difmap
_audit_creation_method SHELXL-97
_cell_angle_alpha 64.52(1)
_cell_angle_beta 78.80(1)
_cell_angle_gamma 80.197(9)
_cell_formula_units_Z 1
_cell_length_a 6.0716(6)
_cell_length_b 9.410(1)
_cell_length_c 10.012(1)
_cell_measurement_temperature 293(2)
_cell_volume 504.12(10)
_computing_structure_refinement 'SHELXL-97 (Sheldrick, 1997)'
_computing_structure_solution 'SHELXS-97 (Sheldrick, 1990)'
_diffrn_ambient_temperature 293(2)
_diffrn_measured_fraction_theta_full 0.940
_diffrn_measured_fraction_theta_max 0.847
_diffrn_radiation_monochromator graphite
_diffrn_radiation_source 'fine-focus sealed tube'
_diffrn_radiation_type MoK\a
_diffrn_radiation_wavelength 0.71073
_diffrn_reflns_av_R_equivalents 0.0441
_diffrn_reflns_av_sigmaI/netI 0.1570
_diffrn_reflns_limit_h_max 7
_diffrn_reflns_limit_h_min -7
_diffrn_reflns_limit_k_max 12
_diffrn_reflns_limit_k_min -12
_diffrn_reflns_limit_l_max 12
_diffrn_reflns_limit_l_min -13
_diffrn_reflns_number 3371
_diffrn_reflns_theta_full 25.00
_diffrn_reflns_theta_max 27.96
_diffrn_reflns_theta_min 2.41
_exptl_absorpt_coefficient_mu 0.121
_exptl_absorpt_correction_T_max 1.00000
_exptl_absorpt_correction_T_min 0.58512
_exptl_absorpt_correction_type multi-scan
_exptl_absorpt_process_details
;
CrysAlis RED, Oxford Diffraction Ltd.,
Version 1.171.33.31 (release 08-01-2009 CrysAlis171 .NET)
(compiled Jan  8 2009,16:24:04)
Empirical absorption correction using spherical harmonics,
 implemented in SCALE3 ABSPACK scaling algorithm.
;
_exptl_crystal_colour colourless
_exptl_crystal_density_diffrn 1.484
_exptl_crystal_density_method 'not measured'
_exptl_crystal_description needle
_exptl_crystal_F_000 236
_exptl_crystal_size_max 0.08
_exptl_crystal_size_mid 0.065
_exptl_crystal_size_min 0.05
_refine_diff_density_max 0.219
_refine_diff_density_min -0.172
_refine_diff_density_rms 0.040
_refine_ls_extinction_coef 0.019(7)
_refine_ls_extinction_expression Fc^*^=kFc[1+0.001xFc^2^\l^3^/sin(2\q)]^-1/4^
_refine_ls_extinction_method SHELXL
_refine_ls_goodness_of_fit_ref 0.688
_refine_ls_hydrogen_treatment mixed
_refine_ls_matrix_type full
_refine_ls_number_parameters 158
_refine_ls_number_reflns 2057
_refine_ls_number_restraints 0
_refine_ls_restrained_S_all 0.688
_refine_ls_R_factor_all 0.1491
_refine_ls_R_factor_gt 0.0570
_refine_ls_shift/su_max 0.000
_refine_ls_shift/su_mean 0.000
_refine_ls_structure_factor_coef Fsqd
_refine_ls_weighting_details 'calc w=1/[\s^2^(Fo^2^)+(0.0745P)^2^+0.0769P] where P=(Fo^2^+2Fc^2^)/3'
_refine_ls_weighting_scheme calc
_refine_ls_wR_factor_gt 0.0986
_refine_ls_wR_factor_ref 0.1267
_reflns_number_gt 926
_reflns_number_total 2057
_reflns_threshold_expression >2sigma(I)
_cod_data_source_file 1-2-3abc-4-5-6.CIF
_cod_data_source_block 3a
_cod_depositor_comments
;
The following automatic conversions were performed:

data item '_symmetry_cell_setting' value 'Triclinic' was changed to
'triclinic' in accordance with the
/home/saulius/struct/COD-crude-data/automatic-downloads/DataCite-retrospective/ACS/depositions/lib/dictionaries/cif_core.dic
dictionary named 'cif_core.dic' version 2.4.2 last updated on
2011-04-26.

Automatic conversion script
Id: cif_fix_values 6909 2019-04-08 15:41:33Z antanas 
;
_cod_original_cell_volume 504.2(1)
_cod_original_sg_symbol_H-M P-1
_cod_database_code 4517037

loop_
_symmetry_equiv_pos_as_xyz
'x, y, z'
'-x, -y, -z'

loop_
_atom_site_label
_atom_site_type_symbol
_atom_site_fract_x
_atom_site_fract_y
_atom_site_fract_z
_atom_site_U_iso_or_equiv
_atom_site_adp_type
_atom_site_occupancy
_atom_site_symmetry_multiplicity
_atom_site_calc_flag
_atom_site_refinement_flags
C1A C 0.0806(5) 1.0611(3) 1.0461(3) 0.0272(7) Uani 1 1 d .
H1A H 0.2339 1.0905 1.0022 0.033 Uiso 1 1 calc R
C2A C 0.0706(5) 0.8851(3) 1.0808(3) 0.0269(7) Uani 1 1 d .
H2A H -0.0092 0.8269 1.1803 0.032 Uiso 1 1 calc R
C3A C -0.0052(5) 1.1197(4) 1.1668(4) 0.0317(8) Uani 1 1 d .
C4A C 0.2961(5) 0.8024(4) 1.0503(4) 0.0291(7) Uani 1 1 d .
O1A O -0.0225(3) 1.2667(2) 1.1260(3) 0.0440(6) Uani 1 1 d .
O2A O -0.0536(4) 1.0218(3) 1.2996(3) 0.0433(6) Uani 1 1 d .
O3A O 0.4302(3) 0.8621(3) 0.9405(3) 0.0394(6) Uani 1 1 d .
O4A O 0.3362(4) 0.6599(3) 1.1565(3) 0.0502(7) Uani 1 1 d .
H1O H 0.4650 0.6234 1.1375 0.060 Uiso 1 1 calc R
N1P N 0.3801(5) 0.8303(3) 0.5807(3) 0.0416(8) Uani 1 1 d .
H1N H 0.258(5) 0.892(4) 0.617(3) 0.050 Uiso 1 1 d .
C1P C 0.3774(6) 0.7986(4) 0.4642(4) 0.0453(9) Uani 1 1 d .
H1P H 0.2558 0.8383 0.4102 0.054 Uiso 1 1 calc R
C2P C 0.5542(5) 0.7070(4) 0.4236(4) 0.0417(9) Uani 1 1 d .
H2P H 0.5516 0.6851 0.3418 0.050 Uiso 1 1 calc R
C3P C 0.7377(5) 0.6465(3) 0.5031(3) 0.0318(8) Uani 1 1 d .
C4P C 0.7354(5) 0.6862(4) 0.6215(4) 0.0382(8) Uani 1 1 d .
H4P H 0.8567 0.6510 0.6757 0.046 Uiso 1 1 calc R
C5P C 0.5548(6) 0.7771(4) 0.6586(4) 0.0417(9) Uani 1 1 d .
H5P H 0.5534 0.8023 0.7390 0.050 Uiso 1 1 calc R
C6P C 0.9184(5) 0.5427(4) 0.4600(4) 0.0353(8) Uani 1 1 d .
H1E H 0.909(5) 0.538(3) 0.368(3) 0.042 Uiso 1 1 d .
O1W O 0.7593(4) 0.5456(3) 1.1300(3) 0.0558(8) Uani 1 1 d .
H1W H 0.810(6) 0.440(5) 1.140(4) 0.084 Uiso 1 1 d .
H2W H 0.835(7) 0.607(5) 1.038(5) 0.084 Uiso 1 1 d .

loop_
_atom_site_aniso_label
_atom_site_aniso_U_11
_atom_site_aniso_U_22
_atom_site_aniso_U_33
_atom_site_aniso_U_23
_atom_site_aniso_U_13
_atom_site_aniso_U_12
C1A 0.0221(16) 0.0262(17) 0.0336(18) -0.0142(15) -0.0010(14) -0.0009(13)
C2A 0.0215(16) 0.0253(17) 0.0311(18) -0.0121(15) 0.0015(13) 0.0001(13)
C3A 0.0168(17) 0.036(2) 0.046(2) -0.0230(18) -0.0069(15) 0.0073(14)
C4A 0.0289(19) 0.0264(18) 0.0347(19) -0.0156(16) -0.0113(15) 0.0066(14)
O1A 0.0462(15) 0.0316(14) 0.0574(16) -0.0268(13) -0.0004(12) 0.0038(11)
O2A 0.0498(15) 0.0394(15) 0.0375(14) -0.0186(13) -0.0069(11) 0.0125(11)
O3A 0.0265(12) 0.0455(15) 0.0436(15) -0.0196(13) -0.0003(10) 0.0019(10)
O4A 0.0454(15) 0.0362(14) 0.0506(15) -0.0091(13) -0.0068(11) 0.0198(11)
N1P 0.0360(18) 0.0368(17) 0.0465(19) -0.0189(16) 0.0033(15) 0.0055(13)
C1P 0.038(2) 0.047(2) 0.050(2) -0.023(2) -0.0097(18) 0.0074(16)
C2P 0.042(2) 0.045(2) 0.039(2) -0.0226(19) -0.0064(17) 0.0065(17)
C3P 0.0321(19) 0.0270(18) 0.0328(19) -0.0121(16) 0.0006(15) 0.0001(14)
C4P 0.033(2) 0.042(2) 0.041(2) -0.0208(19) -0.0056(16) 0.0029(16)
C5P 0.045(2) 0.041(2) 0.040(2) -0.0206(19) -0.0025(18) 0.0032(17)
C6P 0.037(2) 0.036(2) 0.0326(19) -0.0176(17) -0.0010(15) 0.0017(15)
O1W 0.0538(17) 0.0364(15) 0.0628(18) -0.0176(15) 0.0043(13) 0.0108(13)

loop_
_atom_type_symbol
_atom_type_description
_atom_type_scat_dispersion_real
_atom_type_scat_dispersion_imag
_atom_type_scat_source
C C 0.0030 0.0020 'International Tables Vol C Tables 4.2.6.8 and 6.1.1.4'
H H 0.0000 0.0000 'International Tables Vol C Tables 4.2.6.8 and 6.1.1.4'
N N 0.0060 0.0030 'International Tables Vol C Tables 4.2.6.8 and 6.1.1.4'
O O 0.0110 0.0060 'International Tables Vol C Tables 4.2.6.8 and 6.1.1.4'

loop_
_geom_angle_atom_site_label_1
_geom_angle_atom_site_label_2
_geom_angle_atom_site_label_3
_geom_angle
_geom_angle_site_symmetry_1
_geom_angle_site_symmetry_3
C3A C1A C2A 119.5(3) . .
C3A C1A C2A 116.0(2) . 2_577
C2A C1A C2A 90.9(2) . 2_577
C3A C1A H1A 109.7 . .
C2A C1A H1A 109.7 . .
C2A C1A H1A 109.7 2_577 .
C4A C2A C1A 113.3(2) . .
C4A C2A C1A 113.8(2) . 2_577
C1A C2A C1A 89.1(2) . 2_577
C4A C2A H2A 112.9 . .
C1A C2A H2A 112.9 . .
C1A C2A H2A 112.9 2_577 .
O1A C3A O2A 124.3(3) . .
O1A C3A C1A 116.1(3) . .
O2A C3A C1A 119.6(3) . .
O3A C4A O4A 123.3(3) . .
O3A C4A C2A 123.0(3) . .
O4A C4A C2A 113.7(3) . .
C4A O4A H1O 109.5 . .
C1P N1P C5P 121.3(3) . .
C1P N1P H1N 123.8(18) . .
C5P N1P H1N 114.9(18) . .
N1P C1P C2P 119.8(3) . .
N1P C1P H1P 120.1 . .
C2P C1P H1P 120.1 . .
C1P C2P C3P 120.9(3) . .
C1P C2P H2P 119.6 . .
C3P C2P H2P 119.6 . .
C2P C3P C4P 117.1(3) . .
C2P C3P C6P 119.0(3) . .
C4P C3P C6P 123.8(3) . .
C5P C4P C3P 120.0(3) . .
C5P C4P H4P 120.0 . .
C3P C4P H4P 120.0 . .
N1P C5P C4P 120.8(3) . .
N1P C5P H5P 119.6 . .
C4P C5P H5P 119.6 . .
C6P C6P C3P 124.9(4) 2_766 .
C6P C6P H1E 120.6(19) 2_766 .
C3P C6P H1E 114.5(18) . .
H1W O1W H2W 103(3) . .

loop_
_geom_bond_atom_site_label_1
_geom_bond_atom_site_label_2
_geom_bond_distance
_geom_bond_site_symmetry_2
C1A C3A 1.506(4) .
C1A C2A 1.548(4) .
C1A C2A 1.567(4) 2_577
C1A H1A 0.9800 .
C2A C4A 1.501(4) .
C2A C1A 1.567(4) 2_577
C2A H2A 0.9800 .
C3A O1A 1.254(3) .
C3A O2A 1.261(4) .
C4A O3A 1.210(4) .
C4A O4A 1.323(3) .
O4A H1O 0.8200 .
N1P C1P 1.327(4) .
N1P C5P 1.337(4) .
N1P H1N 0.97(3) .
C1P C2P 1.369(4) .
C1P H1P 0.9300 .
C2P C3P 1.392(4) .
C2P H2P 0.9300 .
C3P C4P 1.385(4) .
C3P C6P 1.468(4) .
C4P C5P 1.367(4) .
C4P H4P 0.9300 .
C5P H5P 0.9300 .
C6P C6P 1.324(6) 2_766
C6P H1E 0.95(3) .
O1W H1W 0.96(4) .
O1W H2W 0.93(4) .
